data_7016515
loop_
_publ_author_name
'Babashkina, Maria G.'
'Safin, Damir A.'
'Bolte, Michael'
'Garcia, Yann'

_publ_section_title
;
 Mechanochromism of Ag(i) complexes with iPrNHC(S)NHP(S)(OiPr)(2).
;
_journal_issue 34
_journal_name_full 'Dalton transactions (Cambridge, England : 2003)'
_journal_page_first 8523
_journal_page_last 8526
_journal_paper_doi 10.1039/c1dt10688k
_journal_volume 40
_journal_year 2011
_chemical_formula_moiety 'C60 H132 Ag6 N12 O12 P6 S12'
_chemical_formula_sum 'C60 H132 Ag6 N12 O12 P6 S12'
_chemical_formula_weight 2431.54
_chemical_name_systematic
;
?
;
_space_group_IT_number 2
_symmetry_cell_setting triclinic
_symmetry_space_group_name_Hall '-P 1'
_symmetry_space_group_name_H-M 'P -1'
_atom_sites_solution_hydrogens geom
_atom_sites_solution_primary direct
_atom_sites_solution_secondary difmap
_audit_creation_method SHELXL-97
_cell_angle_alpha 109.1326(8)
_cell_angle_beta 90.8079(8)
_cell_angle_gamma 110.3766(7)
_cell_formula_units_Z 1
_cell_length_a 13.5494(2)
_cell_length_b 14.3050(2)
_cell_length_c 15.1930(2)
_cell_measurement_reflns_used 9917
_cell_measurement_temperature 173(2)
_cell_measurement_theta_max 25
_cell_measurement_theta_min 5
_cell_volume 2580.54(7)
_computing_cell_refinement 'SMART (Siemens, 1995)'
_computing_data_collection 'SMART (Siemens, 1995)'
_computing_data_reduction 'SAINT (Siemens, 1995)'
_computing_molecular_graphics 'XP (Sheldrick, 2008)'
_computing_structure_refinement 'SHELXL-97 (Sheldrick, 1997)'
_computing_structure_solution 'SHELXS-97 (Sheldrick, 1990)'
_diffrn_ambient_temperature 173(2)
_diffrn_measured_fraction_theta_full 0.971
_diffrn_measured_fraction_theta_max 0.972
_diffrn_measurement_device_type 'Siemens CCD three-circle diffractometer'
_diffrn_measurement_method \w
_diffrn_radiation_monochromator graphite
_diffrn_radiation_source 'fine-focus sealed tube'
_diffrn_radiation_type MoK\a
_diffrn_radiation_wavelength 0.71073
_diffrn_reflns_av_R_equivalents 0.0389
_diffrn_reflns_av_sigmaI/netI 0.0476
_diffrn_reflns_limit_h_max 16
_diffrn_reflns_limit_h_min -15
_diffrn_reflns_limit_k_max 17
_diffrn_reflns_limit_k_min -17
_diffrn_reflns_limit_l_max 18
_diffrn_reflns_limit_l_min -18
_diffrn_reflns_number 39389
_diffrn_reflns_theta_full 25.00
_diffrn_reflns_theta_max 26.37
_diffrn_reflns_theta_min 2.64
_diffrn_standards_number 0
_exptl_absorpt_coefficient_mu 1.504
_exptl_absorpt_correction_T_max 0.824
_exptl_absorpt_correction_T_min 0.727
_exptl_absorpt_correction_type multi-scan
_exptl_absorpt_process_details 'SADABS (Sheldrick, 1996)'
_exptl_crystal_colour colourless
_exptl_crystal_density_diffrn 1.565
_exptl_crystal_density_method 'not measured'
_exptl_crystal_description block
_exptl_crystal_F_000 1236
_exptl_crystal_size_max 0.21
_exptl_crystal_size_mid 0.18
_exptl_crystal_size_min 0.14
_refine_diff_density_max 1.372
_refine_diff_density_min -0.827
_refine_diff_density_rms 0.092
_refine_ls_extinction_method none
_refine_ls_goodness_of_fit_ref 1.012
_refine_ls_hydrogen_treatment mixed
_refine_ls_matrix_type full
_refine_ls_number_parameters 494
_refine_ls_number_reflns 10241
_refine_ls_number_restraints 35
_refine_ls_restrained_S_all 1.048
_refine_ls_R_factor_all 0.0641
_refine_ls_R_factor_gt 0.0375
_refine_ls_shift/su_max 0.000
_refine_ls_shift/su_mean 0.000
_refine_ls_structure_factor_coef Fsqd
_refine_ls_weighting_details 'calc w=1/[\s^2^(Fo^2^)+(0.0336P)^2^+3.3383P] where P=(Fo^2^+2Fc^2^)/3'
_refine_ls_weighting_scheme calc
_refine_ls_wR_factor_gt 0.0775
_refine_ls_wR_factor_ref 0.0869
_reflns_number_gt 7519
_reflns_number_total 10241
_reflns_threshold_expression >2sigma(I)
_cod_data_source_file c1dt10688k.txt
_cod_data_source_block safin64
_cod_depositor_comments
;
The following automatic conversions were performed:

'_symmetry_cell_setting' value 'Triclinic' changed to 'triclinic'
according to /home/saulius/struct/CIF-dictionaries/cif_core.dic
dictionary named 'cif_core.dic' version 2.4.1 from 2010-06-29.

Automatic conversion script
Id: cif_fix_values 1715 2011-07-08 13:25:40Z adriana 
;
_cod_original_cell_volume 2580.54(6)
_cod_original_sg_symbol_H-M P-1
_cod_database_code 7016515

loop_
_symmetry_equiv_pos_as_xyz
'x, y, z'
'-x, -y, -z'

loop_
_atom_site_label
_atom_site_type_symbol
_atom_site_fract_x
_atom_site_fract_y
_atom_site_fract_z
_atom_site_U_iso_or_equiv
_atom_site_adp_type
_atom_site_occupancy
_atom_site_symmetry_multiplicity
_atom_site_calc_flag
_atom_site_refinement_flags
_atom_site_disorder_assembly
_atom_site_disorder_group
Ag1 Ag 0.32477(3) 0.04306(2) 0.43422(2) 0.03498(9) Uani 1 1 d . . .
P1 P 0.19289(8) 0.16826(8) 0.56045(8) 0.0296(2) Uani 1 1 d . . .
S1 S 0.16559(8) 0.09374(8) 0.42213(8) 0.0364(3) Uani 1 1 d . . .
S2 S 0.33918(8) 0.02769(7) 0.59051(7) 0.0283(2) Uani 1 1 d . . .
O1 O 0.1211(2) 0.2357(2) 0.5897(2) 0.0359(7) Uani 1 1 d . . .
O2 O 0.3081(2) 0.2556(2) 0.5970(2) 0.0348(7) Uani 1 1 d . . .
N1 N 0.1718(3) 0.0959(2) 0.6246(2) 0.0307(8) Uani 1 1 d . . .
C1 C 0.2240(3) 0.0401(3) 0.6392(3) 0.0261(9) Uani 1 1 d . . .
C2 C 0.0042(3) 0.1845(3) 0.5769(3) 0.0395(11) Uani 1 1 d . . .
H2C H -0.0171 0.1073 0.5455 0.047 Uiso 1 1 calc R . .
C3 C -0.0407(4) 0.2272(4) 0.5169(4) 0.0623(15) Uani 1 1 d . . .
H3A H -0.0164 0.2104 0.4568 0.093 Uiso 1 1 calc R . .
H3B H -0.0179 0.3032 0.5466 0.093 Uiso 1 1 calc R . .
H3C H -0.1170 0.1958 0.5085 0.093 Uiso 1 1 calc R . .
C4 C -0.0284(5) 0.2072(5) 0.6721(4) 0.0699(17) Uani 1 1 d . . .
H4A H 0.0029 0.1773 0.7074 0.105 Uiso 1 1 calc R . .
H4B H -0.1045 0.1761 0.6664 0.105 Uiso 1 1 calc R . .
H4C H -0.0048 0.2830 0.7041 0.105 Uiso 1 1 calc R . .
C5 C 0.3517(3) 0.3416(3) 0.5593(4) 0.0413(11) Uani 1 1 d . . .
H5 H 0.3096 0.3234 0.4988 0.050 Uiso 1 1 calc R . .
C6 C 0.4643(4) 0.3526(4) 0.5457(4) 0.0533(14) Uani 1 1 d . . .
H6A H 0.4643 0.2886 0.4985 0.080 Uiso 1 1 calc R . .
H6B H 0.5033 0.3641 0.6040 0.080 Uiso 1 1 calc R . .
H6C H 0.4973 0.4121 0.5259 0.080 Uiso 1 1 calc R . .
C7 C 0.3441(4) 0.4409(3) 0.6307(5) 0.0672(17) Uani 1 1 d . . .
H7A H 0.2707 0.4300 0.6358 0.101 Uiso 1 1 calc R . .
H7B H 0.3759 0.5004 0.6106 0.101 Uiso 1 1 calc R . .
H7C H 0.3811 0.4551 0.6908 0.101 Uiso 1 1 calc R . .
N2 N 0.1923(3) -0.0146(3) 0.6965(2) 0.0301(8) Uani 1 1 d D . .
H2 H 0.231(3) -0.051(3) 0.705(3) 0.036 Uiso 1 1 d D . .
C8 C 0.0981(3) -0.0172(3) 0.7444(3) 0.0348(10) Uani 1 1 d D . .
H8 H 0.0401 -0.0252 0.6999 0.042 Uiso 1 1 calc R . .
C9 C 0.1217(4) 0.0844(4) 0.8278(3) 0.0559(14) Uani 1 1 d D . .
H9A H 0.1414 0.1439 0.8068 0.084 Uiso 1 1 calc R . .
H9B H 0.1792 0.0935 0.8715 0.084 Uiso 1 1 calc R . .
H9C H 0.0596 0.0804 0.8583 0.084 Uiso 1 1 calc R . .
C10 C 0.0655(4) -0.1137(4) 0.7739(4) 0.0502(13) Uani 1 1 d D . .
H10A H 0.0495 -0.1770 0.7193 0.075 Uiso 1 1 calc R . .
H10B H 0.0035 -0.1180 0.8048 0.075 Uiso 1 1 calc R . .
H10C H 0.1226 -0.1073 0.8164 0.075 Uiso 1 1 calc R . .
Ag1A Ag 0.48761(3) 0.19167(3) 0.68012(3) 0.04412(11) Uani 1 1 d . . .
P1A P 0.67740(11) 0.38429(12) 0.83706(9) 0.0654(5) Uani 1 1 d . . .
S1A S 0.52109(11) 0.35006(12) 0.82201(11) 0.0719(5) Uani 1 1 d . . .
S2A S 0.65976(8) 0.21534(8) 0.61392(7) 0.0298(2) Uani 1 1 d . . .
N1A N 0.7370(3) 0.4130(3) 0.7522(3) 0.0491(11) Uani 1 1 d . . .
N2A N 0.7727(3) 0.4028(3) 0.6050(3) 0.0449(10) Uani 1 1 d D B .
H2A H 0.760(4) 0.364(3) 0.5432(10) 0.054 Uiso 1 1 d D . .
C1A C 0.7262(3) 0.3545(3) 0.6635(3) 0.0345(10) Uani 1 1 d . . .
O1A O 0.7046(3) 0.2964(3) 0.8649(2) 0.0598(10) Uani 1 1 d D . .
C2A C 0.8005(4) 0.2784(5) 0.8458(4) 0.0738(19) Uani 1 1 d D . .
H2D H 0.8054 0.2641 0.7786 0.089 Uiso 1 1 calc R . .
C3A C 0.7856(6) 0.1778(6) 0.8657(6) 0.110(3) Uani 1 1 d D . .
H3A1 H 0.7223 0.1212 0.8274 0.165 Uiso 1 1 calc R . .
H3A2 H 0.7789 0.1902 0.9310 0.165 Uiso 1 1 calc R . .
H3A3 H 0.8460 0.1581 0.8514 0.165 Uiso 1 1 calc R . .
C4A C 0.8984(5) 0.3734(6) 0.9022(5) 0.106(3) Uani 1 1 d D . .
H4A1 H 0.9027 0.4340 0.8860 0.159 Uiso 1 1 calc R . .
H4A2 H 0.9608 0.3571 0.8884 0.159 Uiso 1 1 calc R . .
H4A3 H 0.8940 0.3893 0.9682 0.159 Uiso 1 1 calc R . .
O2A O 0.7357(3) 0.4828(3) 0.9283(3) 0.0777(13) Uani 1 1 d D A .
C5A C 0.7362(5) 0.5801(5) 0.9326(5) 0.082(2) Uani 1 1 d D . .
H5A H 0.7053 0.5775 0.8727 0.099 Uiso 0.724(9) 1 calc PR A 1
H5' H 0.7903 0.6176 0.9010 0.099 Uiso 0.276(9) 1 calc PR A 2
C6A C 0.8564(6) 0.6591(6) 0.9621(6) 0.067(3) Uiso 0.724(9) 1 d PD A 1
H6A1 H 0.8952 0.6423 0.9107 0.101 Uiso 0.724(9) 1 calc PR A 1
H6A2 H 0.8867 0.6518 1.0158 0.101 Uiso 0.724(9) 1 calc PR A 1
H6A3 H 0.8602 0.7311 0.9776 0.101 Uiso 0.724(9) 1 calc PR A 1
C7A C 0.6743(8) 0.6114(8) 1.0113(7) 0.092(3) Uiso 0.724(9) 1 d PD A 1
H7A1 H 0.6008 0.5649 0.9931 0.138 Uiso 0.724(9) 1 calc PR A 1
H7A2 H 0.6804 0.6837 1.0241 0.138 Uiso 0.724(9) 1 calc PR A 1
H7A3 H 0.7024 0.6056 1.0669 0.138 Uiso 0.724(9) 1 calc PR A 1
C6' C 0.7717(18) 0.6171(16) 1.0536(10) 0.076(7) Uiso 0.276(9) 1 d PD A 2
H6'1 H 0.8411 0.6162 1.0656 0.114 Uiso 0.276(9) 1 calc PR A 2
H6'2 H 0.7209 0.5677 1.0764 0.114 Uiso 0.276(9) 1 calc PR A 2
H6'3 H 0.7727 0.6875 1.0853 0.114 Uiso 0.276(9) 1 calc PR A 2
C7' C 0.6517(13) 0.6377(13) 0.9736(13) 0.048(5) Uiso 0.276(9) 1 d PD A 2
H7'1 H 0.5807 0.5900 0.9442 0.073 Uiso 0.276(9) 1 calc PR A 2
H7'2 H 0.6688 0.7021 0.9601 0.073 Uiso 0.276(9) 1 calc PR A 2
H7'3 H 0.6564 0.6543 1.0405 0.073 Uiso 0.276(9) 1 calc PR A 2
C8A C 0.8359(5) 0.5182(4) 0.6346(4) 0.0631(16) Uani 1 1 d D . .
H8A H 0.8016 0.5554 0.6827 0.076 Uiso 0.724(9) 1 calc PR A 1
H8' H 0.8351 0.5581 0.7006 0.076 Uiso 0.276(9) 1 calc PR A 2
C9A C 0.8318(10) 0.5530(8) 0.5516(7) 0.075(3) Uiso 0.704(17) 1 d PD B 1
H9A1 H 0.7590 0.5346 0.5275 0.113 Uiso 0.704(17) 1 calc PR B 1
H9A2 H 0.8651 0.5178 0.5032 0.113 Uiso 0.704(17) 1 calc PR B 1
H9A3 H 0.8687 0.6288 0.5710 0.113 Uiso 0.704(17) 1 calc PR B 1
C10A C 0.9446(6) 0.5429(6) 0.6782(7) 0.059(3) Uiso 0.704(17) 1 d PD B 1
H10D H 0.9405 0.5201 0.7313 0.089 Uiso 0.704(17) 1 calc PR B 1
H10E H 0.9841 0.6184 0.6988 0.089 Uiso 0.704(17) 1 calc PR B 1
H10F H 0.9798 0.5062 0.6330 0.089 Uiso 0.704(17) 1 calc PR B 1
C9' C 0.7986(18) 0.5595(15) 0.5656(14) 0.059(6) Uiso 0.296(17) 1 d PD B 2
H9'1 H 0.7273 0.5560 0.5727 0.088 Uiso 0.296(17) 1 calc PR B 2
H9'2 H 0.8002 0.5164 0.5025 0.088 Uiso 0.296(17) 1 calc PR B 2
H9'3 H 0.8448 0.6321 0.5780 0.088 Uiso 0.296(17) 1 calc PR B 2
C10' C 0.9509(12) 0.5246(17) 0.611(2) 0.088(9) Uiso 0.296(17) 1 d PD B 2
H10G H 0.9829 0.5023 0.6530 0.133 Uiso 0.296(17) 1 calc PR B 2
H10H H 0.9940 0.5967 0.6180 0.133 Uiso 0.296(17) 1 calc PR B 2
H10I H 0.9455 0.4786 0.5471 0.133 Uiso 0.296(17) 1 calc PR B 2
Ag1B Ag 0.63578(3) 0.15803(2) 0.43910(2) 0.03257(9) Uani 1 1 d . . .
P1B P 0.65007(8) 0.19395(8) 0.23208(7) 0.0295(2) Uani 1 1 d . . .
S1B S 0.74603(9) 0.27056(8) 0.35309(7) 0.0371(3) Uani 1 1 d . . .
S2B S 0.45825(8) 0.05320(8) 0.32973(7) 0.0303(2) Uani 1 1 d . . .
O1B O 0.6931(2) 0.2501(2) 0.15910(19) 0.0362(7) Uani 1 1 d . . .
O2B O 0.6616(2) 0.0830(2) 0.18579(18) 0.0323(6) Uani 1 1 d . . .
N1B N 0.5292(3) 0.1860(3) 0.2303(2) 0.0338(8) Uani 1 1 d . . .
N2B N 0.3621(3) 0.1565(3) 0.2676(3) 0.0416(9) Uani 1 1 d D . .
H2B H 0.316(3) 0.133(3) 0.304(3) 0.050 Uiso 1 1 d D . .
C1B C 0.4529(3) 0.1400(3) 0.2730(3) 0.0311(9) Uani 1 1 d . . .
C2B C 0.6964(4) 0.3590(3) 0.1777(3) 0.0468(12) Uani 1 1 d . . .
H2E H 0.6750 0.3850 0.2397 0.056 Uiso 1 1 calc R . .
C3B C 0.8115(5) 0.4276(5) 0.1801(5) 0.093(2) Uani 1 1 d . . .
H3B1 H 0.8556 0.4254 0.2288 0.140 Uiso 1 1 calc R . .
H3B2 H 0.8178 0.4999 0.1925 0.140 Uiso 1 1 calc R . .
H3B3 H 0.8339 0.4009 0.1204 0.140 Uiso 1 1 calc R . .
C4B C 0.6197(5) 0.3558(4) 0.1045(4) 0.0597(15) Uani 1 1 d . . .
H4B1 H 0.5490 0.3116 0.1080 0.090 Uiso 1 1 calc R . .
H4B2 H 0.6379 0.3269 0.0433 0.090 Uiso 1 1 calc R . .
H4B3 H 0.6227 0.4267 0.1149 0.090 Uiso 1 1 calc R . .
C5B C 0.5970(4) 0.0050(4) 0.0964(3) 0.0521(13) Uani 1 1 d . . .
H5B H 0.5388 0.0256 0.0815 0.063 Uiso 1 1 calc R . .
C6B C 0.6660(5) 0.0026(5) 0.0207(4) 0.0703(17) Uani 1 1 d . . .
H6B1 H 0.6910 0.0707 0.0131 0.105 Uiso 1 1 calc R . .
H6B2 H 0.6258 -0.0517 -0.0373 0.105 Uiso 1 1 calc R . .
H6B3 H 0.7257 -0.0126 0.0377 0.105 Uiso 1 1 calc R . .
C7B C 0.5521(5) -0.0998(4) 0.1109(5) 0.093(3) Uani 1 1 d . . .
H7B1 H 0.5066 -0.0948 0.1587 0.140 Uiso 1 1 calc R . .
H7B2 H 0.6091 -0.1172 0.1303 0.140 Uiso 1 1 calc R . .
H7B3 H 0.5117 -0.1546 0.0531 0.140 Uiso 1 1 calc R . .
C8B C 0.3426(4) 0.2258(4) 0.2226(4) 0.0485(12) Uani 1 1 d . . .
H8B H 0.3762 0.2180 0.1653 0.058 Uiso 1 1 calc R . .
C9B C 0.2240(4) 0.1879(5) 0.1949(5) 0.0757(19) Uani 1 1 d . . .
H9B1 H 0.1974 0.1144 0.1540 0.114 Uiso 1 1 calc R . .
H9B2 H 0.2092 0.2302 0.1627 0.114 Uiso 1 1 calc R . .
H9B3 H 0.1898 0.1948 0.2503 0.114 Uiso 1 1 calc R . .
C10B C 0.3902(5) 0.3412(4) 0.2868(5) 0.0708(17) Uani 1 1 d . . .
H10J H 0.4655 0.3617 0.3023 0.106 Uiso 1 1 calc R . .
H10K H 0.3582 0.3501 0.3434 0.106 Uiso 1 1 calc R . .
H10L H 0.3772 0.3851 0.2556 0.106 Uiso 1 1 calc R . .

loop_
_atom_site_aniso_label
_atom_site_aniso_U_11
_atom_site_aniso_U_22
_atom_site_aniso_U_33
_atom_site_aniso_U_23
_atom_site_aniso_U_13
_atom_site_aniso_U_12
Ag1 0.02897(18) 0.03828(17) 0.0401(2) 0.01764(15) 0.01252(14) 0.01158(14)
P1 0.0178(5) 0.0266(5) 0.0447(7) 0.0142(5) 0.0047(5) 0.0072(4)
S1 0.0234(6) 0.0428(6) 0.0441(7) 0.0189(5) 0.0041(5) 0.0105(5)
S2 0.0202(5) 0.0294(5) 0.0374(6) 0.0139(4) 0.0073(4) 0.0098(4)
O1 0.0202(15) 0.0283(14) 0.060(2) 0.0159(13) 0.0066(14) 0.0094(12)
O2 0.0188(15) 0.0279(13) 0.0539(19) 0.0148(13) 0.0026(13) 0.0042(12)
N1 0.0243(18) 0.0288(16) 0.040(2) 0.0127(15) 0.0088(15) 0.0108(15)
C1 0.0152(19) 0.0219(17) 0.031(2) 0.0045(16) -0.0004(16) 0.0001(15)
C2 0.020(2) 0.028(2) 0.071(3) 0.017(2) 0.009(2) 0.0093(18)
C3 0.031(3) 0.064(3) 0.089(4) 0.025(3) -0.004(3) 0.017(3)
C4 0.050(4) 0.078(4) 0.086(4) 0.029(3) 0.029(3) 0.028(3)
C5 0.030(2) 0.028(2) 0.069(3) 0.023(2) 0.007(2) 0.0093(18)
C6 0.036(3) 0.041(2) 0.089(4) 0.035(3) 0.018(3) 0.009(2)
C7 0.050(3) 0.030(2) 0.111(5) 0.015(3) 0.014(3) 0.013(2)
N2 0.0201(18) 0.0359(18) 0.039(2) 0.0173(16) 0.0100(15) 0.0120(14)
C8 0.020(2) 0.049(2) 0.039(2) 0.020(2) 0.0099(18) 0.0127(19)
C9 0.055(3) 0.066(3) 0.049(3) 0.015(3) 0.017(3) 0.029(3)
C10 0.032(3) 0.067(3) 0.060(3) 0.038(3) 0.019(2) 0.013(2)
Ag1A 0.02504(18) 0.0466(2) 0.0449(2) 0.00958(16) 0.00455(15) 0.00101(15)
P1A 0.0382(8) 0.0701(9) 0.0355(7) -0.0157(7) 0.0161(6) -0.0092(7)
S1A 0.0400(8) 0.0701(9) 0.0642(9) -0.0111(7) 0.0238(7) 0.0041(7)
S2A 0.0249(5) 0.0326(5) 0.0251(5) 0.0088(4) 0.0037(4) 0.0042(4)
N1A 0.033(2) 0.043(2) 0.038(2) -0.0054(18) 0.0083(18) -0.0058(17)
N2A 0.050(2) 0.0321(19) 0.036(2) 0.0090(17) 0.0063(19) -0.0020(17)
C1A 0.023(2) 0.034(2) 0.035(2) 0.0036(19) 0.0044(18) 0.0050(18)
O1A 0.054(2) 0.077(2) 0.042(2) 0.0238(18) 0.0108(17) 0.0132(19)
C2A 0.038(3) 0.124(5) 0.038(3) 0.021(3) 0.001(2) 0.011(3)
C3A 0.091(6) 0.135(7) 0.107(6) 0.069(6) -0.003(5) 0.021(5)
C4A 0.053(4) 0.154(7) 0.070(5) 0.029(5) -0.008(3) 0.002(4)
O2A 0.074(3) 0.069(3) 0.053(2) -0.008(2) 0.016(2) 0.010(2)
C5A 0.072(5) 0.101(5) 0.108(6) 0.069(4) 0.021(4) 0.041(4)
C8A 0.064(4) 0.040(3) 0.062(4) 0.013(2) 0.010(3) -0.004(3)
Ag1B 0.03285(19) 0.03691(17) 0.02717(17) 0.01207(13) 0.00374(13) 0.01148(14)
P1B 0.0237(5) 0.0382(5) 0.0289(6) 0.0174(5) 0.0055(4) 0.0091(5)
S1B 0.0285(6) 0.0426(6) 0.0307(6) 0.0140(5) 0.0030(4) 0.0013(5)
S2B 0.0226(5) 0.0373(5) 0.0366(6) 0.0195(5) 0.0077(4) 0.0115(4)
O1B 0.0313(16) 0.0486(17) 0.0336(16) 0.0238(14) 0.0112(13) 0.0119(14)
O2B 0.0250(15) 0.0396(15) 0.0280(15) 0.0085(12) -0.0038(12) 0.0106(12)
N1B 0.0243(19) 0.047(2) 0.039(2) 0.0259(17) 0.0077(16) 0.0137(16)
N2B 0.024(2) 0.060(2) 0.056(3) 0.039(2) 0.0107(17) 0.0156(18)
C1B 0.022(2) 0.041(2) 0.032(2) 0.0163(19) 0.0018(17) 0.0108(18)
C2B 0.054(3) 0.038(2) 0.047(3) 0.024(2) 0.013(2) 0.009(2)
C3B 0.062(4) 0.075(4) 0.127(6) 0.061(4) 0.005(4) -0.015(3)
C4B 0.072(4) 0.059(3) 0.060(4) 0.036(3) 0.009(3) 0.024(3)
C5B 0.042(3) 0.064(3) 0.038(3) -0.002(2) -0.009(2) 0.025(3)
C6B 0.088(5) 0.086(4) 0.033(3) 0.014(3) 0.002(3) 0.035(4)
C7B 0.077(5) 0.059(4) 0.078(5) -0.019(3) 0.026(4) -0.010(3)
C8B 0.031(3) 0.069(3) 0.065(3) 0.046(3) 0.012(2) 0.021(2)
C9B 0.038(3) 0.106(5) 0.111(5) 0.075(4) -0.001(3) 0.026(3)
C10B 0.060(4) 0.067(4) 0.102(5) 0.049(4) 0.006(3) 0.025(3)

loop_
_atom_type_symbol
_atom_type_description
_atom_type_scat_dispersion_real
_atom_type_scat_dispersion_imag
_atom_type_scat_source
C C 0.0033 0.0016 'International Tables Vol C Tables 4.2.6.8 and 6.1.1.4'
H H 0.0000 0.0000 'International Tables Vol C Tables 4.2.6.8 and 6.1.1.4'
Ag Ag -0.8971 1.1015 'International Tables Vol C Tables 4.2.6.8 and 6.1.1.4'
N N 0.0061 0.0033 'International Tables Vol C Tables 4.2.6.8 and 6.1.1.4'
O O 0.0106 0.0060 'International Tables Vol C Tables 4.2.6.8 and 6.1.1.4'
P P 0.1023 0.0942 'International Tables Vol C Tables 4.2.6.8 and 6.1.1.4'
S S 0.1246 0.1234 'International Tables Vol C Tables 4.2.6.8 and 6.1.1.4'

loop_
_geom_angle_atom_site_label_1
_geom_angle_atom_site_label_2
_geom_angle_atom_site_label_3
_geom_angle
_geom_angle_site_symmetry_3
S2B Ag1 S2 127.11(4) .
S2B Ag1 S1 125.03(4) .
S2 Ag1 S1 106.18(3) .
O1 P1 O2 102.37(15) .
O1 P1 N1 105.84(16) .
O2 P1 N1 107.10(18) .
O1 P1 S1 109.67(14) .
O2 P1 S1 113.32(12) .
N1 P1 S1 117.28(13) .
P1 S1 Ag1 89.15(5) .
C1 S2 Ag1A 106.15(12) .
C1 S2 Ag1 106.55(14) .
Ag1A S2 Ag1 102.54(3) .
C1 S2 Ag1B 116.64(12) 2_656
Ag1A S2 Ag1B 117.65(4) 2_656
Ag1 S2 Ag1B 105.88(3) 2_656
C2 O1 P1 121.5(2) .
C5 O2 P1 122.3(3) .
C1 N1 P1 130.0(3) .
N1 C1 N2 119.9(3) .
N1 C1 S2 126.7(3) .
N2 C1 S2 113.4(3) .
O1 C2 C3 108.0(4) .
O1 C2 C4 107.2(4) .
C3 C2 C4 113.5(4) .
O1 C2 H2C 109.4 .
C3 C2 H2C 109.4 .
C4 C2 H2C 109.4 .
C2 C3 H3A 109.5 .
C2 C3 H3B 109.5 .
H3A C3 H3B 109.5 .
C2 C3 H3C 109.5 .
H3A C3 H3C 109.5 .
H3B C3 H3C 109.5 .
C2 C4 H4A 109.5 .
C2 C4 H4B 109.5 .
H4A C4 H4B 109.5 .
C2 C4 H4C 109.5 .
H4A C4 H4C 109.5 .
H4B C4 H4C 109.5 .
O2 C5 C6 107.2(4) .
O2 C5 C7 106.6(4) .
C6 C5 C7 113.0(4) .
O2 C5 H5 110.0 .
C6 C5 H5 110.0 .
C7 C5 H5 110.0 .
C5 C6 H6A 109.5 .
C5 C6 H6B 109.5 .
H6A C6 H6B 109.5 .
C5 C6 H6C 109.5 .
H6A C6 H6C 109.5 .
H6B C6 H6C 109.5 .
C5 C7 H7A 109.5 .
C5 C7 H7B 109.5 .
H7A C7 H7B 109.5 .
C5 C7 H7C 109.5 .
H7A C7 H7C 109.5 .
H7B C7 H7C 109.5 .
C1 N2 C8 123.2(4) .
C1 N2 H2 116(3) .
C8 N2 H2 120(3) .
N2 C8 C9 111.0(3) .
N2 C8 C10 107.5(3) .
C9 C8 C10 111.5(4) .
N2 C8 H8 108.9 .
C9 C8 H8 108.9 .
C10 C8 H8 108.9 .
C8 C9 H9A 109.5 .
C8 C9 H9B 109.5 .
H9A C9 H9B 109.5 .
C8 C9 H9C 109.5 .
H9A C9 H9C 109.5 .
H9B C9 H9C 109.5 .
C8 C10 H10A 109.5 .
C8 C10 H10B 109.5 .
H10A C10 H10B 109.5 .
C8 C10 H10C 109.5 .
H10A C10 H10C 109.5 .
H10B C10 H10C 109.5 .
S2 Ag1A S1A 138.19(4) .
S2 Ag1A S2A 114.92(3) .
S1A Ag1A S2A 106.89(4) .
O2A P1A O1A 98.4(3) .
O2A P1A N1A 105.4(2) .
O1A P1A N1A 113.9(2) .
O2A P1A S1A 111.34(17) .
O1A P1A S1A 110.90(15) .
N1A P1A S1A 115.4(2) .
P1A S1A Ag1A 92.73(6) .
C1A S2A Ag1B 109.62(15) .
C1A S2A Ag1A 101.15(13) .
Ag1B S2A Ag1A 113.05(4) .
C1A N1A P1A 130.4(3) .
C1A N2A C8A 123.9(4) .
C1A N2A H2A 118(3) .
C8A N2A H2A 118(3) .
N1A C1A N2A 118.0(4) .
N1A C1A S2A 125.8(3) .
N2A C1A S2A 116.2(3) .
C2A O1A P1A 121.4(4) .
O1A C2A C4A 112.4(5) .
O1A C2A C3A 104.3(5) .
C4A C2A C3A 114.2(6) .
O1A C2A H2D 108.6 .
C4A C2A H2D 108.6 .
C3A C2A H2D 108.6 .
C2A C3A H3A1 109.5 .
C2A C3A H3A2 109.5 .
H3A1 C3A H3A2 109.5 .
C2A C3A H3A3 109.5 .
H3A1 C3A H3A3 109.5 .
H3A2 C3A H3A3 109.5 .
C2A C4A H4A1 109.5 .
C2A C4A H4A2 109.5 .
H4A1 C4A H4A2 109.5 .
C2A C4A H4A3 109.5 .
H4A1 C4A H4A3 109.5 .
H4A2 C4A H4A3 109.5 .
C5A O2A P1A 118.2(5) .
O2A C5A C7A 105.4(6) .
O2A C5A C6A 105.9(6) .
C7A C5A C6A 109.1(7) .
O2A C5A C7' 129.3(8) .
C6A C5A C7' 113.3(8) .
O2A C5A C6' 84.6(8) .
C7A C5A C6' 51.3(8) .
C6A C5A C6' 70.7(9) .
C7' C5A C6' 79.5(9) .
O2A C5A H5A 112.0 .
C7A C5A H5A 112.0 .
C6A C5A H5A 112.0 .
C7' C5A H5A 81.8 .
C6' C5A H5A 160.5 .
O2A C5A H5' 115.2 .
C7A C5A H5' 136.1 .
C7' C5A H5' 115.2 .
C6' C5A H5' 115.2 .
H5A C5A H5' 68.1 .
C5A C6A H6A1 109.5 .
C5A C6A H6A2 109.5 .
H6A1 C6A H6A2 109.5 .
C5A C6A H6A3 109.5 .
H6A1 C6A H6A3 109.5 .
H6A2 C6A H6A3 109.5 .
C5A C7A H7A1 109.5 .
C5A C7A H7A2 109.5 .
H7A1 C7A H7A2 109.5 .
C5A C7A H7A3 109.5 .
H7A1 C7A H7A3 109.5 .
H7A2 C7A H7A3 109.5 .
C5A C6' H6'1 109.5 .
C5A C6' H6'2 109.5 .
H6'1 C6' H6'2 109.5 .
C5A C6' H6'3 109.5 .
H6'1 C6' H6'3 109.5 .
H6'2 C6' H6'3 109.5 .
C5A C7' H7'1 109.5 .
C5A C7' H7'2 109.5 .
H7'1 C7' H7'2 109.5 .
C5A C7' H7'3 109.5 .
H7'1 C7' H7'3 109.5 .
H7'2 C7' H7'3 109.5 .
N2A C8A C10A 110.4(5) .
N2A C8A C9A 108.8(5) .
C10A C8A C9A 114.6(6) .
N2A C8A C9' 107.7(9) .
C10A C8A C9' 130.3(10) .
N2A C8A C10' 104.3(9) .
C9A C8A C10' 83.5(11) .
C9' C8A C10' 103.0(12) .
N2A C8A H8A 107.6 .
C10A C8A H8A 107.6 .
C9A C8A H8A 107.6 .
C9' C8A H8A 89.5 .
C10' C8A H8A 140.2 .
N2A C8A H8' 113.6 .
C10A C8A H8' 78.2 .
C9A C8A H8' 127.2 .
C9' C8A H8' 113.6 .
C10' C8A H8' 113.6 .
C8A C9A H9A1 109.5 .
C8A C9A H9A2 109.5 .
H9A1 C9A H9A2 109.5 .
C8A C9A H9A3 109.5 .
H9A1 C9A H9A3 109.5 .
H9A2 C9A H9A3 109.5 .
C8A C10A H10D 109.5 .
C8A C10A H10E 109.5 .
H10D C10A H10E 109.5 .
C8A C10A H10F 109.5 .
H10D C10A H10F 109.5 .
H10E C10A H10F 109.5 .
C8A C9' H9'1 109.5 .
C8A C9' H9'2 109.5 .
H9'1 C9' H9'2 109.5 .
C8A C9' H9'3 109.5 .
H9'1 C9' H9'3 109.5 .
H9'2 C9' H9'3 109.5 .
C8A C10' H10G 109.5 .
C8A C10' H10H 109.5 .
H10G C10' H10H 109.5 .
C8A C10' H10I 109.5 .
H10G C10' H10I 109.5 .
H10H C10' H10I 109.5 .
S2A Ag1B S1B 122.72(3) .
S2A Ag1B S2B 125.75(3) .
S1B Ag1B S2B 103.37(4) .
S2A Ag1B S2 95.46(3) 2_656
S1B Ag1B S2 115.25(3) 2_656
S2B Ag1B S2 88.40(3) 2_656
O2B P1B O1B 101.80(15) .
O2B P1B N1B 113.66(17) .
O1B P1B N1B 103.59(17) .
O2B P1B S1B 107.86(12) .
O1B P1B S1B 110.04(12) .
N1B P1B S1B 118.49(14) .
P1B S1B Ag1B 95.92(5) .
C1B S2B Ag1 108.56(13) .
C1B S2B Ag1B 102.53(14) .
Ag1 S2B Ag1B 104.76(4) .
C2B O1B P1B 118.9(2) .
C5B O2B P1B 121.3(3) .
C1B N1B P1B 130.2(3) .
C1B N2B C8B 125.3(3) .
C1B N2B H2B 115(3) .
C8B N2B H2B 118(3) .
N1B C1B N2B 117.2(4) .
N1B C1B S2B 125.3(3) .
N2B C1B S2B 117.5(3) .
O1B C2B C4B 108.8(4) .
O1B C2B C3B 106.4(5) .
C4B C2B C3B 114.6(4) .
O1B C2B H2E 109.0 .
C4B C2B H2E 109.0 .
C3B C2B H2E 109.0 .
C2B C3B H3B1 109.5 .
C2B C3B H3B2 109.5 .
H3B1 C3B H3B2 109.5 .
C2B C3B H3B3 109.5 .
H3B1 C3B H3B3 109.5 .
H3B2 C3B H3B3 109.5 .
C2B C4B H4B1 109.5 .
C2B C4B H4B2 109.5 .
H4B1 C4B H4B2 109.5 .
C2B C4B H4B3 109.5 .
H4B1 C4B H4B3 109.5 .
H4B2 C4B H4B3 109.5 .
O2B C5B C6B 108.7(4) .
O2B C5B C7B 106.3(4) .
C6B C5B C7B 112.8(4) .
O2B C5B H5B 109.6 .
C6B C5B H5B 109.6 .
C7B C5B H5B 109.6 .
C5B C6B H6B1 109.5 .
C5B C6B H6B2 109.5 .
H6B1 C6B H6B2 109.5 .
C5B C6B H6B3 109.5 .
H6B1 C6B H6B3 109.5 .
H6B2 C6B H6B3 109.5 .
C5B C7B H7B1 109.5 .
C5B C7B H7B2 109.5 .
H7B1 C7B H7B2 109.5 .
C5B C7B H7B3 109.5 .
H7B1 C7B H7B3 109.5 .
H7B2 C7B H7B3 109.5 .
N2B C8B C9B 107.8(4) .
N2B C8B C10B 111.0(4) .
C9B C8B C10B 112.5(5) .
N2B C8B H8B 108.5 .
C9B C8B H8B 108.5 .
C10B C8B H8B 108.5 .
C8B C9B H9B1 109.5 .
C8B C9B H9B2 109.5 .
H9B1 C9B H9B2 109.5 .
C8B C9B H9B3 109.5 .
H9B1 C9B H9B3 109.5 .
H9B2 C9B H9B3 109.5 .
C8B C10B H10J 109.5 .
C8B C10B H10K 109.5 .
H10J C10B H10K 109.5 .
C8B C10B H10L 109.5 .
H10J C10B H10L 109.5 .
H10K C10B H10L 109.5 .

loop_
_geom_bond_atom_site_label_1
_geom_bond_atom_site_label_2
_geom_bond_distance
_geom_bond_site_symmetry_2
Ag1 S2B 2.4210(10) .
Ag1 S2 2.4665(11) .
Ag1 S1 2.5251(12) .
P1 O1 1.568(3) .
P1 O2 1.571(3) .
P1 N1 1.603(3) .
P1 S1 1.9810(16) .
S2 C1 1.776(4) .
S2 Ag1A 2.4382(10) .
S2 Ag1B 2.6877(10) 2_656
O1 C2 1.474(5) .
O2 C5 1.469(5) .
N1 C1 1.300(5) .
C1 N2 1.333(5) .
C2 C3 1.477(7) .
C2 C4 1.484(7) .
C2 H2C 0.9800 .
C3 H3A 0.9600 .
C3 H3B 0.9600 .
C3 H3C 0.9600 .
C4 H4A 0.9600 .
C4 H4B 0.9600 .
C4 H4C 0.9600 .
C5 C6 1.504(6) .
C5 C7 1.516(6) .
C5 H5 0.9800 .
C6 H6A 0.9600 .
C6 H6B 0.9600 .
C6 H6C 0.9600 .
C7 H7A 0.9600 .
C7 H7B 0.9600 .
C7 H7C 0.9600 .
N2 C8 1.473(4) .
N2 H2 0.89(4) .
C8 C9 1.509(6) .
C8 C10 1.512(6) .
C8 H8 0.9800 .
C9 H9A 0.9600 .
C9 H9B 0.9600 .
C9 H9C 0.9600 .
C10 H10A 0.9600 .
C10 H10B 0.9600 .
C10 H10C 0.9600 .
Ag1A S1A 2.4580(13) .
Ag1A S2A 2.5112(10) .
P1A O2A 1.563(4) .
P1A O1A 1.601(4) .
P1A N1A 1.622(4) .
P1A S1A 1.992(2) .
S2A C1A 1.758(4) .
S2A Ag1B 2.4889(10) .
N1A C1A 1.306(5) .
N2A C1A 1.333(5) .
N2A C8A 1.476(5) .
N2A H2A 0.899(10) .
O1A C2A 1.427(6) .
C2A C4A 1.513(8) .
C2A C3A 1.514(9) .
C2A H2D 0.9800 .
C3A H3A1 0.9600 .
C3A H3A2 0.9600 .
C3A H3A3 0.9600 .
C4A H4A1 0.9600 .
C4A H4A2 0.9600 .
C4A H4A3 0.9600 .
O2A C5A 1.369(7) .
C5A C7A 1.507(9) .
C5A C6A 1.579(9) .
C5A C7' 1.649(13) .
C5A C6' 1.747(15) .
C5A H5A 0.9800 .
C5A H5' 0.9800 .
C6A H6A1 0.9600 .
C6A H6A2 0.9600 .
C6A H6A3 0.9600 .
C7A H7A1 0.9600 .
C7A H7A2 0.9600 .
C7A H7A3 0.9600 .
C6' H6'1 0.9600 .
C6' H6'2 0.9600 .
C6' H6'3 0.9600 .
C7' H7'1 0.9600 .
C7' H7'2 0.9600 .
C7' H7'3 0.9600 .
C8A C10A 1.480(9) .
C8A C9A 1.507(9) .
C8A C9' 1.517(13) .
C8A C10' 1.582(14) .
C8A H8A 0.9800 .
C8A H8' 0.9800 .
C9A H9A1 0.9600 .
C9A H9A2 0.9600 .
C9A H9A3 0.9600 .
C10A H10D 0.9600 .
C10A H10E 0.9600 .
C10A H10F 0.9600 .
C9' H9'1 0.9600 .
C9' H9'2 0.9600 .
C9' H9'3 0.9600 .
C10' H10G 0.9600 .
C10' H10H 0.9600 .
C10' H10I 0.9600 .
Ag1B S1B 2.5079(10) .
Ag1B S2B 2.5569(11) .
Ag1B S2 2.6877(10) 2_656
P1B O2B 1.575(3) .
P1B O1B 1.578(3) .
P1B N1B 1.601(3) .
P1B S1B 1.9726(16) .
S2B C1B 1.746(4) .
O1B C2B 1.474(5) .
O2B C5B 1.466(5) .
N1B C1B 1.323(5) .
N2B C1B 1.337(5) .
N2B C8B 1.465(6) .
N2B H2B 0.89(4) .
C2B C4B 1.490(7) .
C2B C3B 1.519(7) .
C2B H2E 0.9800 .
C3B H3B1 0.9600 .
C3B H3B2 0.9600 .
C3B H3B3 0.9600 .
C4B H4B1 0.9600 .
C4B H4B2 0.9600 .
C4B H4B3 0.9600 .
C5B C6B 1.492(7) .
C5B C7B 1.501(8) .
C5B H5B 0.9800 .
C6B H6B1 0.9600 .
C6B H6B2 0.9600 .
C6B H6B3 0.9600 .
C7B H7B1 0.9600 .
C7B H7B2 0.9600 .
C7B H7B3 0.9600 .
C8B C9B 1.509(7) .
C8B C10B 1.508(7) .
C8B H8B 0.9800 .
C9B H9B1 0.9600 .
C9B H9B2 0.9600 .
C9B H9B3 0.9600 .
C10B H10J 0.9600 .
C10B H10K 0.9600 .
C10B H10L 0.9600 .

loop_
_geom_hbond_atom_site_label_D
_geom_hbond_atom_site_label_H
_geom_hbond_atom_site_label_A
_geom_hbond_distance_DH
_geom_hbond_distance_HA
_geom_hbond_distance_DA
_geom_hbond_angle_DHA
N2A H2A S1B 0.899(10) 2.728(13) 3.620(4) 172(4)

loop_
_geom_torsion_atom_site_label_1
_geom_torsion_atom_site_label_2
_geom_torsion_atom_site_label_3
_geom_torsion_atom_site_label_4
_geom_torsion
_geom_torsion_site_symmetry_1
_geom_torsion_site_symmetry_4
O1 P1 S1 Ag1 169.78(11) . .
O2 P1 S1 Ag1 56.09(13) . .
N1 P1 S1 Ag1 -69.53(15) . .
S2B Ag1 S1 P1 -136.19(5) . .
S2 Ag1 S1 P1 29.91(5) . .
S2B Ag1 S2 C1 173.03(12) . .
S1 Ag1 S2 C1 7.31(13) . .
S2B Ag1 S2 Ag1A 61.72(5) . .
S1 Ag1 S2 Ag1A -104.00(4) . .
S2B Ag1 S2 Ag1B -62.17(5) . 2_656
S1 Ag1 S2 Ag1B 132.11(4) . 2_656
O2 P1 O1 C2 -174.3(3) . .
N1 P1 O1 C2 -62.2(4) . .
S1 P1 O1 C2 65.2(3) . .
O1 P1 O2 C5 -64.1(3) . .
N1 P1 O2 C5 -175.2(3) . .
S1 P1 O2 C5 53.9(3) . .
O1 P1 N1 C1 -167.0(4) . .
O2 P1 N1 C1 -58.3(4) . .
S1 P1 N1 C1 70.3(4) . .
P1 N1 C1 N2 179.7(3) . .
P1 N1 C1 S2 0.3(6) . .
Ag1A S2 C1 N1 77.5(4) . .
Ag1 S2 C1 N1 -31.3(4) . .
Ag1B S2 C1 N1 -149.2(3) 2_656 .
Ag1A S2 C1 N2 -101.9(3) . .
Ag1 S2 C1 N2 149.3(3) . .
Ag1B S2 C1 N2 31.4(3) 2_656 .
P1 O1 C2 C3 -122.3(4) . .
P1 O1 C2 C4 115.0(4) . .
P1 O2 C5 C6 -136.8(3) . .
P1 O2 C5 C7 102.0(4) . .
N1 C1 N2 C8 1.1(6) . .
S2 C1 N2 C8 -179.4(3) . .
C1 N2 C8 C9 -77.2(5) . .
C1 N2 C8 C10 160.5(4) . .
C1 S2 Ag1A S1A 8.51(18) . .
Ag1 S2 Ag1A S1A 120.12(8) . .
Ag1B S2 Ag1A S1A -124.23(8) 2_656 .
C1 S2 Ag1A S2A -170.54(15) . .
Ag1 S2 Ag1A S2A -58.94(5) . .
Ag1B S2 Ag1A S2A 56.72(5) 2_656 .
O2A P1A S1A Ag1A -176.6(2) . .
O1A P1A S1A Ag1A -68.10(15) . .
N1A P1A S1A Ag1A 63.29(18) . .
S2 Ag1A S1A P1A 159.65(7) . .
S2A Ag1A S1A P1A -21.25(10) . .
S2 Ag1A S2A C1A 157.38(16) . .
S1A Ag1A S2A C1A -21.96(17) . .
S2 Ag1A S2A Ag1B 40.26(6) . .
S1A Ag1A S2A Ag1B -139.08(6) . .
O2A P1A N1A C1A 172.9(5) . .
O1A P1A N1A C1A 66.2(5) . .
S1A P1A N1A C1A -63.8(5) . .
P1A N1A C1A N2A 169.4(4) . .
P1A N1A C1A S2A -13.4(7) . .
C8A N2A C1A N1A 0.2(7) . .
C8A N2A C1A S2A -177.3(4) . .
Ag1B S2A C1A N1A 168.6(4) . .
Ag1A S2A C1A N1A 49.0(4) . .
Ag1B S2A C1A N2A -14.2(4) . .
Ag1A S2A C1A N2A -133.8(3) . .
O2A P1A O1A C2A -87.1(4) . .
N1A P1A O1A C2A 23.9(4) . .
S1A P1A O1A C2A 156.1(3) . .
P1A O1A C2A C4A 66.0(6) . .
P1A O1A C2A C3A -169.9(4) . .
O1A P1A O2A C5A 177.3(4) . .
N1A P1A O2A C5A 59.6(5) . .
S1A P1A O2A C5A -66.3(4) . .
P1A O2A C5A C7A 115.6(6) . .
P1A O2A C5A C6A -128.8(5) . .
P1A O2A C5A C7' 91.2(11) . .
P1A O2A C5A C6' 163.0(8) . .
C1A N2A C8A C10A 80.0(7) . .
C1A N2A C8A C9A -153.5(7) . .
C1A N2A C8A C9' -132.5(11) . .
C1A N2A C8A C10' 118.6(13) . .
C1A S2A Ag1B S1B 20.06(16) . .
Ag1A S2A Ag1B S1B 132.07(4) . .
C1A S2A Ag1B S2B -123.18(15) . .
Ag1A S2A Ag1B S2B -11.17(6) . .
C1A S2A Ag1B S2 144.86(15) . 2_656
Ag1A S2A Ag1B S2 -103.13(4) . 2_656
O2B P1B S1B Ag1B -73.21(11) . .
O1B P1B S1B Ag1B 176.52(12) . .
N1B P1B S1B Ag1B 57.67(15) . .
S2A Ag1B S1B P1B -163.05(5) . .
S2B Ag1B S1B P1B -12.99(6) . .
S2 Ag1B S1B P1B 81.61(6) 2_656 .
S2 Ag1 S2B C1B -143.54(15) . .
S1 Ag1 S2B C1B 19.65(16) . .
S2 Ag1 S2B Ag1B -34.57(5) . .
S1 Ag1 S2B Ag1B 128.62(4) . .
S2A Ag1B S2B C1B 119.69(14) . .
S1B Ag1B S2B C1B -29.15(14) . .
S2 Ag1B S2B C1B -144.74(14) 2_656 .
S2A Ag1B S2B Ag1 6.38(6) . .
S1B Ag1B S2B Ag1 -142.46(4) . .
S2 Ag1B S2B Ag1 101.95(4) 2_656 .
O2B P1B O1B C2B -179.5(3) . .
N1B P1B O1B C2B 62.3(4) . .
S1B P1B O1B C2B -65.3(3) . .
O1B P1B O2B C5B -66.7(3) . .
N1B P1B O2B C5B 44.0(3) . .
S1B P1B O2B C5B 177.5(3) . .
O2B P1B N1B C1B 65.5(4) . .
O1B P1B N1B C1B 175.1(4) . .
S1B P1B N1B C1B -62.8(4) . .
P1B N1B C1B N2B 172.4(3) . .
P1B N1B C1B S2B -11.7(6) . .
C8B N2B C1B N1B -3.5(7) . .
C8B N2B C1B S2B -179.8(4) . .
Ag1 S2B C1B N1B 161.8(3) . .
Ag1B S2B C1B N1B 51.3(4) . .
Ag1 S2B C1B N2B -22.3(4) . .
Ag1B S2B C1B N2B -132.8(3) . .
P1B O1B C2B C4B -114.0(4) . .
P1B O1B C2B C3B 122.0(4) . .
P1B O2B C5B C6B 106.5(4) . .
P1B O2B C5B C7B -131.8(4) . .
C1B N2B C8B C9B 156.1(5) . .
C1B N2B C8B C10B -80.2(6) . .
